data_4069661
loop_
_publ_author_name
'Michel, Olaf'
'Meermann, Christian'
'T\"ornroos, Karl W.'
'Anwander, Reiner'

_publ_section_title
;
 Alkaline-Earth Metal Alkylaluminate Chemistry Revisited
;
_journal_issue 16
_journal_name_full Organometallics
_journal_page_first 4783
_journal_paper_doi 10.1021/om900342h
_journal_volume 28
_journal_year 2009
_chemical_formula_moiety 'C36 H70 Ca2 O10, 2(C4 H12 Al)'
_chemical_formula_sum 'C44 H94 Al2 Ca2 O10'
_chemical_formula_weight 917.31
_chemical_name_systematic
; 
 ? 
;
_space_group_IT_number 2
_symmetry_cell_setting triclinic
_symmetry_space_group_name_Hall '-P 1'
_symmetry_space_group_name_H-M 'P -1'
_atom_sites_solution_hydrogens geom
_atom_sites_solution_primary direct
_atom_sites_solution_secondary difmap
_audit_creation_method SHELXL-97
_cell_angle_alpha 107.515(2)
_cell_angle_beta 90.132(2)
_cell_angle_gamma 97.781(2)
_cell_formula_units_Z 1
_cell_length_a 8.8759(9)
_cell_length_b 12.5718(13)
_cell_length_c 12.6784(13)
_cell_measurement_reflns_used 5705
_cell_measurement_temperature 103(2)
_cell_measurement_theta_max 25.029
_cell_measurement_theta_min 2.68
_cell_volume 1335.3(2)
_computing_cell_refinement
;
Bruker (2004). SAINT, version 6.45a, Bruker AXS Inc., Madison, 
Wisconsin, USA.
;
_computing_data_collection
;
Bruker (1999). SMART, version 5.054, Bruker AXS Inc., Madison, 
Wisconsin, USA.
;
_computing_data_reduction
;
Bruker (2004). SAINT, version 6.45a, Bruker AXS Inc., Madison, 
Wisconsin, USA.
;
_computing_molecular_graphics
;
Brandenburg, K. (2007). DIAMOND. Version 3.1. Crystal Impact GbR, Bonn, 
Germany.
;
_computing_publication_material
;
Bruker AXS (2003). SHELXTL. Version 6.14. Bruker AXS Inc., Madison, 
Wisconsin, USA.
;
_computing_structure_refinement
;
Sheldrick, G. M. (2008). Acta Crystallographica, A64, 112-122.
;
_computing_structure_solution
;     
Sheldrick, G. M. (2008). Acta Crystallographica, A64, 112-122.
;
_diffrn_ambient_temperature 103(2)
_diffrn_detector_area_resol_mean '48 \um'
_diffrn_measured_fraction_theta_full 0.996
_diffrn_measured_fraction_theta_max 0.996
_diffrn_measurement_device_type 'Bruker-AXS SMART 2K CCD'
_diffrn_measurement_method 'omega scans'
_diffrn_radiation_monochromator graphite
_diffrn_radiation_source 'normal-focus sealed tube'
_diffrn_radiation_type MoK\a
_diffrn_radiation_wavelength 0.71073
_diffrn_reflns_av_R_equivalents 0.1053
_diffrn_reflns_av_sigmaI/netI 0.1176
_diffrn_reflns_limit_h_max 10
_diffrn_reflns_limit_h_min -10
_diffrn_reflns_limit_k_max 14
_diffrn_reflns_limit_k_min -14
_diffrn_reflns_limit_l_max 15
_diffrn_reflns_limit_l_min -15
_diffrn_reflns_number 14675
_diffrn_reflns_theta_full 25.13
_diffrn_reflns_theta_max 25.13
_diffrn_reflns_theta_min 1.69
_exptl_absorpt_coefficient_mu 0.294
_exptl_absorpt_correction_T_max 1.0000
_exptl_absorpt_correction_T_min 0.9015
_exptl_absorpt_correction_type multi-scan
_exptl_absorpt_process_details
;
SADABS version 2008/1, G.M Sheldrick, University of 
G\"ttingen, Germany, 1996. 
;
_exptl_crystal_colour colourless
_exptl_crystal_density_diffrn 1.141
_exptl_crystal_density_method 'not measured'
_exptl_crystal_description plate
_exptl_crystal_F_000 504
_exptl_crystal_size_max 0.36
_exptl_crystal_size_mid 0.32
_exptl_crystal_size_min 0.05
_refine_diff_density_max 1.780
_refine_diff_density_min -0.745
_refine_diff_density_rms 0.168
_refine_ls_extinction_method none
_refine_ls_goodness_of_fit_ref 1.200
_refine_ls_hydrogen_treatment constr
_refine_ls_matrix_type full
_refine_ls_number_parameters 266
_refine_ls_number_reflns 4754
_refine_ls_number_restraints 0
_refine_ls_restrained_S_all 1.200
_refine_ls_R_factor_all 0.1999
_refine_ls_R_factor_gt 0.1500
_refine_ls_shift/su_max 0.000
_refine_ls_shift/su_mean 0.000
_refine_ls_structure_factor_coef Fsqd
_refine_ls_weighting_details 'calc w=1/[\s^2^(Fo^2^)+(0.1007P)^2^+21.1637P] where P=(Fo^2^+2Fc^2^)/3'
_refine_ls_weighting_scheme calc
_refine_ls_wR_factor_gt 0.3453
_refine_ls_wR_factor_ref 0.3705
_reflns_number_gt 3229
_reflns_number_total 4754
_reflns_threshold_expression I>2\s(I)
_cod_data_source_file om900342h_si_001.cif
_cod_data_source_block Compound11
_cod_database_code 4069661

loop_
_symmetry_equiv_pos_as_xyz
'x, y, z'
'-x, -y, -z'

loop_
_atom_site_label
_atom_site_type_symbol
_atom_site_fract_x
_atom_site_fract_y
_atom_site_fract_z
_atom_site_U_iso_or_equiv
_atom_site_adp_type
_atom_site_occupancy
_atom_site_symmetry_multiplicity
_atom_site_calc_flag
_atom_site_refinement_flags
Al1 Al 0.2058(3) -0.1881(2) 0.1876(2) 0.0206(7) Uani 1 1 d .
Ca1 Ca 0.4541(2) -0.61489(16) 0.37607(15) 0.0130(5) Uani 1 1 d .
O1 O 0.6361(8) -0.5413(6) 0.5132(5) 0.0224(16) Uani 1 1 d .
C1 C 0.7794(17) -0.5478(12) 0.5313(13) 0.066(5) Uani 1 1 d .
H1A H 0.8364 -0.5656 0.4666 0.079 Uiso 1 1 calc R
C2 C 0.8568(14) -0.5343(11) 0.6225(10) 0.042(3) Uani 1 1 d .
H2A H 0.8086 -0.5163 0.6912 0.051 Uiso 1 1 calc R
H2B H 0.9618 -0.5423 0.6205 0.051 Uiso 1 1 calc R
O2 O 0.2838(7) -0.7007(6) 0.2156(5) 0.0233(16) Uani 1 1 d .
O3 O 0.5837(8) -0.5180(6) 0.2618(6) 0.0238(16) Uani 1 1 d .
C3 C 0.1376(14) -0.7674(12) 0.2143(11) 0.047(3) Uani 1 1 d .
H3A H 0.0646 -0.7198 0.2566 0.057 Uiso 1 1 calc R
H3B H 0.1474 -0.8282 0.2475 0.057 Uiso 1 1 calc R
O4 O 0.5823(8) -0.7737(6) 0.2965(6) 0.0281(17) Uani 1 1 d .
C4 C 0.086(2) -0.8150(18) 0.0979(12) 0.103(9) Uani 1 1 d .
H4A H 0.0720 -0.8983 0.0770 0.124 Uiso 1 1 calc R
H4B H -0.0136 -0.7916 0.0869 0.124 Uiso 1 1 calc R
O5 O 0.2995(8) -0.7327(6) 0.4615(6) 0.0246(16) Uani 1 1 d .
C5 C 0.1929(19) -0.7781(15) 0.0293(12) 0.072(5) Uani 1 1 d .
H5A H 0.1418 -0.7516 -0.0256 0.086 Uiso 1 1 calc R
H5B H 0.2501 -0.8395 -0.0104 0.086 Uiso 1 1 calc R
C6 C 0.2968(14) -0.6830(10) 0.1080(9) 0.036(3) Uani 1 1 d .
H6A H 0.4031 -0.6837 0.0847 0.043 Uiso 1 1 calc R
H6B H 0.2656 -0.6096 0.1104 0.043 Uiso 1 1 calc R
C7 C 0.5405(10) -0.4076(8) 0.2487(8) 0.019(2) Uani 1 1 d .
H7A H 0.4335 -0.4187 0.2208 0.023 Uiso 1 1 calc R
H7B H 0.5536 -0.3469 0.3204 0.023 Uiso 1 1 calc R
C8 C 0.6448(13) -0.3801(9) 0.1687(9) 0.029(3) Uani 1 1 d .
H8A H 0.7362 -0.3285 0.2070 0.035 Uiso 1 1 calc R
H8B H 0.5944 -0.3439 0.1216 0.035 Uiso 1 1 calc R
C9 C 0.6869(13) -0.4914(9) 0.1005(9) 0.029(3) Uani 1 1 d .
H9A H 0.6063 -0.5333 0.0434 0.035 Uiso 1 1 calc R
H9B H 0.7843 -0.4815 0.0643 0.035 Uiso 1 1 calc R
C10 C 0.7013(12) -0.5499(9) 0.1867(9) 0.027(2) Uani 1 1 d .
H10A H 0.6878 -0.6326 0.1522 0.033 Uiso 1 1 calc R
H10B H 0.8026 -0.5255 0.2258 0.033 Uiso 1 1 calc R
C11 C 0.7187(19) -0.7951(15) 0.3415(15) 0.093(8) Uani 1 1 d .
H11A H 0.7241 -0.7627 0.4231 0.112 Uiso 1 1 calc R
H11B H 0.8087 -0.7599 0.3119 0.112 Uiso 1 1 calc R
C12 C 0.7167(19) -0.9160(14) 0.3105(12) 0.067(5) Uani 1 1 d .
H12A H 0.8211 -0.9357 0.3098 0.080 Uiso 1 1 calc R
H12B H 0.6560 -0.9491 0.3613 0.080 Uiso 1 1 calc R
C13 C 0.6457(14) -0.9531(10) 0.2002(12) 0.042(3) Uani 1 1 d .
H13A H 0.5961 -1.0323 0.1812 0.050 Uiso 1 1 calc R
H13B H 0.7214 -0.9465 0.1445 0.050 Uiso 1 1 calc R
C14 C 0.5287(12) -0.8741(9) 0.2058(9) 0.027(2) Uani 1 1 d .
H14A H 0.5219 -0.8557 0.1355 0.032 Uiso 1 1 calc R
H14B H 0.4271 -0.9089 0.2201 0.032 Uiso 1 1 calc R
C15 C 0.3270(12) -0.8438(8) 0.4662(8) 0.024(2) Uani 1 1 d .
H15A H 0.4320 -0.8398 0.4951 0.029 Uiso 1 1 calc R
H15B H 0.3133 -0.8994 0.3914 0.029 Uiso 1 1 calc R
C16 C 0.2122(13) -0.8775(9) 0.5428(9) 0.032(3) Uani 1 1 d .
H16A H 0.1811 -0.9601 0.5205 0.038 Uiso 1 1 calc R
H16B H 0.2517 -0.8505 0.6208 0.038 Uiso 1 1 calc R
C17 C 0.0832(12) -0.8165(10) 0.5246(10) 0.030(3) Uani 1 1 d .
H17A H 0.0237 -0.8589 0.4550 0.037 Uiso 1 1 calc R
H17B H 0.0140 -0.8060 0.5870 0.037 Uiso 1 1 calc R
C18 C 0.1596(12) -0.7070(9) 0.5184(8) 0.026(2) Uani 1 1 d .
H18A H 0.0949 -0.6744 0.4760 0.032 Uiso 1 1 calc R
H18B H 0.1829 -0.6530 0.5934 0.032 Uiso 1 1 calc R
C19 C 0.3220(15) -0.1702(10) 0.0565(9) 0.038(3) Uani 1 1 d .
H19A H 0.3618 -0.0905 0.0694 0.057 Uiso 1 1 calc R
H19B H 0.2541 -0.1971 -0.0101 0.057 Uiso 1 1 calc R
H19C H 0.4068 -0.2143 0.0463 0.057 Uiso 1 1 calc R
C20 C 0.3441(13) -0.1594(9) 0.3209(10) 0.033(3) Uani 1 1 d .
H20A H 0.3729 -0.0780 0.3546 0.049 Uiso 1 1 calc R
H20B H 0.4358 -0.1946 0.2988 0.049 Uiso 1 1 calc R
H20C H 0.2915 -0.1915 0.3746 0.049 Uiso 1 1 calc R
C21 C 0.0520(14) -0.0798(11) 0.2243(10) 0.038(3) Uani 1 1 d .
H21A H 0.0976 -0.0093 0.2788 0.057 Uiso 1 1 calc R
H21B H -0.0370 -0.1131 0.2550 0.057 Uiso 1 1 calc R
H21C H 0.0204 -0.0643 0.1569 0.057 Uiso 1 1 calc R
C22 C 0.0978(13) -0.3462(9) 0.1459(10) 0.034(3) Uani 1 1 d .
H22A H 0.0442 -0.3645 0.0737 0.051 Uiso 1 1 calc R
H22B H 0.0243 -0.3534 0.2018 0.051 Uiso 1 1 calc R
H22C H 0.1721 -0.3981 0.1419 0.051 Uiso 1 1 calc R

loop_
_atom_site_aniso_label
_atom_site_aniso_U_11
_atom_site_aniso_U_22
_atom_site_aniso_U_33
_atom_site_aniso_U_23
_atom_site_aniso_U_13
_atom_site_aniso_U_12
Al1 0.0200(16) 0.0194(16) 0.0229(16) 0.0058(13) 0.0037(13) 0.0056(12)
Ca1 0.0115(9) 0.0155(10) 0.0124(9) 0.0050(7) 0.0007(7) 0.0019(7)
O1 0.026(4) 0.026(4) 0.016(3) 0.007(3) -0.003(3) 0.006(3)
C1 0.057(9) 0.055(9) 0.066(10) -0.024(8) -0.034(8) 0.043(8)
C2 0.039(7) 0.054(8) 0.030(6) -0.003(6) -0.013(6) 0.029(6)
O2 0.017(4) 0.033(4) 0.019(4) 0.009(3) -0.002(3) -0.001(3)
O3 0.031(4) 0.018(4) 0.025(4) 0.009(3) 0.011(3) 0.005(3)
C3 0.031(7) 0.059(9) 0.041(8) 0.008(6) 0.001(6) -0.014(6)
O4 0.016(4) 0.024(4) 0.038(4) -0.003(3) -0.001(3) 0.010(3)
C4 0.095(13) 0.159(19) 0.034(8) 0.050(10) -0.030(8) -0.103(14)
O5 0.022(4) 0.025(4) 0.025(4) 0.007(3) 0.004(3) 0.001(3)
C5 0.071(11) 0.084(12) 0.038(8) 0.002(8) 0.003(8) -0.026(9)
C6 0.036(7) 0.042(7) 0.027(6) 0.014(5) -0.004(5) -0.011(5)
C7 0.009(4) 0.019(5) 0.023(5) -0.005(4) -0.004(4) 0.005(4)
C8 0.035(6) 0.028(6) 0.031(6) 0.017(5) -0.004(5) 0.007(5)
C9 0.029(6) 0.034(6) 0.029(6) 0.014(5) 0.013(5) 0.010(5)
C10 0.020(5) 0.026(6) 0.033(6) 0.004(5) 0.003(5) 0.005(4)
C11 0.061(10) 0.087(13) 0.089(13) -0.057(10) -0.046(10) 0.057(10)
C12 0.074(11) 0.091(12) 0.048(9) 0.015(8) -0.003(8) 0.071(10)
C13 0.030(6) 0.019(6) 0.076(10) 0.012(6) 0.001(6) 0.006(5)
C14 0.019(5) 0.029(6) 0.036(6) 0.014(5) 0.009(5) 0.008(4)
C15 0.032(6) 0.020(5) 0.018(5) 0.002(4) 0.012(4) 0.005(4)
C16 0.045(7) 0.023(6) 0.030(6) 0.015(5) 0.013(5) 0.000(5)
C17 0.015(5) 0.043(7) 0.034(6) 0.018(5) 0.008(5) -0.007(5)
C18 0.023(6) 0.037(6) 0.018(5) 0.003(5) 0.003(4) 0.017(5)
C19 0.053(8) 0.037(7) 0.023(6) 0.006(5) 0.015(6) 0.010(6)
C20 0.033(6) 0.023(6) 0.041(7) 0.009(5) -0.004(5) 0.005(5)
C21 0.037(7) 0.049(8) 0.027(6) 0.004(6) -0.001(5) 0.019(6)
C22 0.034(6) 0.025(6) 0.041(7) 0.009(5) -0.006(5) 0.002(5)

loop_
_atom_type_symbol
_atom_type_description
_atom_type_scat_dispersion_real
_atom_type_scat_dispersion_imag
_atom_type_scat_source
C C 0.0033 0.0016 'International Tables Vol C Tables 4.2.6.8 and 6.1.1.4'
H H 0.0000 0.0000 'International Tables Vol C Tables 4.2.6.8 and 6.1.1.4'
O O 0.0106 0.0060 'International Tables Vol C Tables 4.2.6.8 and 6.1.1.4'
Al Al 0.0645 0.0514 'International Tables Vol C Tables 4.2.6.8 and 6.1.1.4'
Ca Ca 0.2262 0.3064 'International Tables Vol C Tables 4.2.6.8 and 6.1.1.4'

loop_
_geom_angle_atom_site_label_1
_geom_angle_atom_site_label_2
_geom_angle_atom_site_label_3
_geom_angle
_geom_angle_site_symmetry_1
_geom_angle_site_symmetry_3
C20 Al1 C22 109.5(5) . .
C20 Al1 C19 111.6(5) . .
C22 Al1 C19 107.5(5) . .
C20 Al1 C21 108.8(5) . .
C22 Al1 C21 109.4(5) . .
C19 Al1 C21 109.9(5) . .
O1 Ca1 O1 76.4(3) . 2_646
O1 Ca1 O3 91.9(3) . .
O1 Ca1 O3 94.2(2) 2_646 .
O1 Ca1 O5 97.8(2) . .
O1 Ca1 O5 91.0(2) 2_646 .
O3 Ca1 O5 169.8(3) . .
O1 Ca1 O4 91.6(3) . .
O1 Ca1 O4 167.2(2) 2_646 .
O3 Ca1 O4 90.3(3) . .
O5 Ca1 O4 86.4(3) . .
O1 Ca1 O2 173.3(3) . .
O1 Ca1 O2 109.2(2) 2_646 .
O3 Ca1 O2 84.1(2) . .
O5 Ca1 O2 85.9(2) . .
O4 Ca1 O2 83.1(2) . .
O1 Ca1 C1 98.2(3) . 2_646
O1 Ca1 C1 22.4(3) 2_646 2_646
O3 Ca1 C1 98.8(4) . 2_646
O5 Ca1 C1 82.9(4) . 2_646
O4 Ca1 C1 166.4(4) . 2_646
O2 Ca1 C1 87.8(3) . 2_646
O1 Ca1 Ca1 38.50(18) . 2_646
O1 Ca1 Ca1 37.91(17) 2_646 2_646
O3 Ca1 Ca1 93.94(18) . 2_646
O5 Ca1 Ca1 95.56(18) . 2_646
O4 Ca1 Ca1 129.93(19) . 2_646
O2 Ca1 Ca1 147.0(2) . 2_646
C1 Ca1 Ca1 59.8(2) 2_646 2_646
C1 O1 Ca1 138.3(8) . .
C1 O1 Ca1 115.9(7) . 2_646
Ca1 O1 Ca1 103.6(3) . 2_646
C2 C1 O1 131.1(16) . .
C2 C1 Ca1 99.0(9) . 2_646
O1 C1 Ca1 41.7(5) . 2_646
C2 C1 H1A 114.5 . .
O1 C1 H1A 114.5 . .
Ca1 C1 H1A 135.4 2_646 .
C1 C2 H2A 120.0 . .
C1 C2 H2B 120.0 . .
H2A C2 H2B 120.0 . .
C3 O2 C6 106.9(8) . .
C3 O2 Ca1 125.4(6) . .
C6 O2 Ca1 127.2(6) . .
C10 O3 C7 106.9(7) . .
C10 O3 Ca1 129.7(6) . .
C7 O3 Ca1 123.2(5) . .
O2 C3 C4 106.1(10) . .
O2 C3 H3A 110.5 . .
C4 C3 H3A 110.5 . .
O2 C3 H3B 110.5 . .
C4 C3 H3B 110.5 . .
H3A C3 H3B 108.7 . .
C11 O4 C14 106.1(8) . .
C11 O4 Ca1 125.2(7) . .
C14 O4 Ca1 128.0(6) . .
C5 C4 C3 110.5(12) . .
C5 C4 H4A 109.5 . .
C3 C4 H4A 109.5 . .
C5 C4 H4B 109.5 . .
C3 C4 H4B 109.5 . .
H4A C4 H4B 108.1 . .
C18 O5 C15 107.9(7) . .
C18 O5 Ca1 125.8(6) . .
C15 O5 Ca1 126.3(5) . .
C4 C5 C6 104.3(12) . .
C4 C5 H5A 110.9 . .
C6 C5 H5A 110.9 . .
C4 C5 H5B 110.9 . .
C6 C5 H5B 110.9 . .
H5A C5 H5B 108.9 . .
O2 C6 C5 106.3(10) . .
O2 C6 H6A 110.5 . .
C5 C6 H6A 110.5 . .
O2 C6 H6B 110.5 . .
C5 C6 H6B 110.5 . .
H6A C6 H6B 108.7 . .
C8 C7 O3 104.8(7) . .
C8 C7 H7A 110.8 . .
O3 C7 H7A 110.8 . .
C8 C7 H7B 110.8 . .
O3 C7 H7B 110.8 . .
H7A C7 H7B 108.9 . .
C7 C8 C9 104.8(9) . .
C7 C8 H8A 110.8 . .
C9 C8 H8A 110.8 . .
C7 C8 H8B 110.8 . .
C9 C8 H8B 110.8 . .
H8A C8 H8B 108.9 . .
C10 C9 C8 101.8(9) . .
C10 C9 H9A 111.4 . .
C8 C9 H9A 111.4 . .
C10 C9 H9B 111.4 . .
C8 C9 H9B 111.4 . .
H9A C9 H9B 109.3 . .
O3 C10 C9 105.7(8) . .
O3 C10 H10A 110.6 . .
C9 C10 H10A 110.6 . .
O3 C10 H10B 110.6 . .
C9 C10 H10B 110.6 . .
H10A C10 H10B 108.7 . .
O4 C11 C12 108.1(12) . .
O4 C11 H11A 110.1 . .
C12 C11 H11A 110.1 . .
O4 C11 H11B 110.1 . .
C12 C11 H11B 110.1 . .
H11A C11 H11B 108.4 . .
C13 C12 C11 102.2(12) . .
C13 C12 H12A 111.3 . .
C11 C12 H12A 111.3 . .
C13 C12 H12B 111.3 . .
C11 C12 H12B 111.3 . .
H12A C12 H12B 109.2 . .
C12 C13 C14 104.1(10) . .
C12 C13 H13A 110.9 . .
C14 C13 H13A 110.9 . .
C12 C13 H13B 110.9 . .
C14 C13 H13B 110.9 . .
H13A C13 H13B 108.9 . .
O4 C14 C13 105.5(9) . .
O4 C14 H14A 110.6 . .
C13 C14 H14A 110.6 . .
O4 C14 H14B 110.6 . .
C13 C14 H14B 110.6 . .
H14A C14 H14B 108.8 . .
O5 C15 C16 106.6(8) . .
O5 C15 H15A 110.4 . .
C16 C15 H15A 110.4 . .
O5 C15 H15B 110.4 . .
C16 C15 H15B 110.4 . .
H15A C15 H15B 108.6 . .
C17 C16 C15 100.2(8) . .
C17 C16 H16A 111.7 . .
C15 C16 H16A 111.7 . .
C17 C16 H16B 111.7 . .
C15 C16 H16B 111.7 . .
H16A C16 H16B 109.5 . .
C18 C17 C16 104.4(8) . .
C18 C17 H17A 110.9 . .
C16 C17 H17A 110.9 . .
C18 C17 H17B 110.9 . .
C16 C17 H17B 110.9 . .
H17A C17 H17B 108.9 . .
O5 C18 C17 104.6(8) . .
O5 C18 H18A 110.8 . .
C17 C18 H18A 110.8 . .
O5 C18 H18B 110.8 . .
C17 C18 H18B 110.8 . .
H18A C18 H18B 108.9 . .
Al1 C19 H19A 109.5 . .
Al1 C19 H19B 109.5 . .
H19A C19 H19B 109.5 . .
Al1 C19 H19C 109.5 . .
H19A C19 H19C 109.5 . .
H19B C19 H19C 109.5 . .
Al1 C20 H20A 109.5 . .
Al1 C20 H20B 109.5 . .
H20A C20 H20B 109.5 . .
Al1 C20 H20C 109.5 . .
H20A C20 H20C 109.5 . .
H20B C20 H20C 109.5 . .
Al1 C21 H21A 109.5 . .
Al1 C21 H21B 109.5 . .
H21A C21 H21B 109.5 . .
Al1 C21 H21C 109.5 . .
H21A C21 H21C 109.5 . .
H21B C21 H21C 109.5 . .
Al1 C22 H22A 109.5 . .
Al1 C22 H22B 109.5 . .
H22A C22 H22B 109.5 . .
Al1 C22 H22C 109.5 . .
H22A C22 H22C 109.5 . .
H22B C22 H22C 109.5 . .

loop_
_geom_bond_atom_site_label_1
_geom_bond_atom_site_label_2
_geom_bond_distance
_geom_bond_site_symmetry_2
Al1 C20 2.000(11) .
Al1 C22 2.000(11) .
Al1 C19 2.012(11) .
Al1 C21 2.015(12) .
Ca1 O1 2.259(7) .
Ca1 O1 2.289(7) 2_646
Ca1 O3 2.366(7) .
Ca1 O5 2.381(7) .
Ca1 O4 2.389(7) .
Ca1 O2 2.411(7) .
Ca1 C1 3.094(13) 2_646
Ca1 Ca1 3.574(4) 2_646
O1 C1 1.310(14) .
O1 Ca1 2.289(7) 2_646
C1 C2 1.297(17) .
C1 Ca1 3.094(13) 2_646
C1 H1A 0.9500 .
C2 H2A 0.9500 .
C2 H2B 0.9500 .
O2 C3 1.444(13) .
O2 C6 1.449(13) .
O3 C10 1.430(12) .
O3 C7 1.543(12) .
C3 C4 1.462(18) .
C3 H3A 0.9900 .
C3 H3B 0.9900 .
O4 C11 1.428(15) .
O4 C14 1.450(13) .
C4 C5 1.41(2) .
C4 H4A 0.9900 .
C4 H4B 0.9900 .
O5 C18 1.463(12) .
O5 C15 1.469(12) .
C5 C6 1.501(17) .
C5 H5A 0.9900 .
C5 H5B 0.9900 .
C6 H6A 0.9900 .
C6 H6B 0.9900 .
C7 C8 1.461(15) .
C7 H7A 0.9900 .
C7 H7B 0.9900 .
C8 C9 1.504(15) .
C8 H8A 0.9900 .
C8 H8B 0.9900 .
C9 C10 1.503(15) .
C9 H9A 0.9900 .
C9 H9B 0.9900 .
C10 H10A 0.9900 .
C10 H10B 0.9900 .
C11 C12 1.45(2) .
C11 H11A 0.9900 .
C11 H11B 0.9900 .
C12 C13 1.447(19) .
C12 H12A 0.9900 .
C12 H12B 0.9900 .
C13 C14 1.518(15) .
C13 H13A 0.9900 .
C13 H13B 0.9900 .
C14 H14A 0.9900 .
C14 H14B 0.9900 .
C15 C16 1.515(14) .
C15 H15A 0.9900 .
C15 H15B 0.9900 .
C16 C17 1.515(16) .
C16 H16A 0.9900 .
C16 H16B 0.9900 .
C17 C18 1.475(15) .
C17 H17A 0.9900 .
C17 H17B 0.9900 .
C18 H18A 0.9900 .
C18 H18B 0.9900 .
C19 H19A 0.9800 .
C19 H19B 0.9800 .
C19 H19C 0.9800 .
C20 H20A 0.9800 .
C20 H20B 0.9800 .
C20 H20C 0.9800 .
C21 H21A 0.9800 .
C21 H21B 0.9800 .
C21 H21C 0.9800 .
C22 H22A 0.9800 .
C22 H22B 0.9800 .
C22 H22C 0.9800 .

loop_
_geom_torsion_atom_site_label_1
_geom_torsion_atom_site_label_2
_geom_torsion_atom_site_label_3
_geom_torsion_atom_site_label_4
_geom_torsion
_geom_torsion_site_symmetry_1
_geom_torsion_site_symmetry_4
O1 Ca1 O1 C1 -161.3(15) 2_646 .
O3 Ca1 O1 C1 -67.4(14) . .
O5 Ca1 O1 C1 109.6(14) . .
O4 Ca1 O1 C1 23.0(14) . .
O2 Ca1 O1 C1 -14(3) . .
C1 Ca1 O1 C1 -166.5(11) 2_646 .
Ca1 Ca1 O1 C1 -161.3(15) 2_646 .
O1 Ca1 O1 Ca1 0.0 2_646 2_646
O3 Ca1 O1 Ca1 93.9(3) . 2_646
O5 Ca1 O1 Ca1 -89.1(3) . 2_646
O4 Ca1 O1 Ca1 -175.7(3) . 2_646
O2 Ca1 O1 Ca1 147(2) . 2_646
C1 Ca1 O1 Ca1 -5.2(4) 2_646 2_646
Ca1 O1 C1 C2 -152.0(12) . .
Ca1 O1 C1 C2 48(2) 2_646 .
Ca1 O1 C1 Ca1 159.7(16) . 2_646
O1 Ca1 O2 C3 138(2) . .
O1 Ca1 O2 C3 -75.9(9) 2_646 .
O3 Ca1 O2 C3 -168.3(9) . .
O5 Ca1 O2 C3 13.7(9) . .
O4 Ca1 O2 C3 100.6(9) . .
C1 Ca1 O2 C3 -69.3(10) 2_646 .
Ca1 Ca1 O2 C3 -80.2(10) 2_646 .
O1 Ca1 O2 C6 -51(3) . .
O1 Ca1 O2 C6 94.8(9) 2_646 .
O3 Ca1 O2 C6 2.3(9) . .
O5 Ca1 O2 C6 -175.6(9) . .
O4 Ca1 O2 C6 -88.7(9) . .
C1 Ca1 O2 C6 101.4(9) 2_646 .
Ca1 Ca1 O2 C6 90.4(9) 2_646 .
O1 Ca1 O3 C10 86.3(8) . .
O1 Ca1 O3 C10 162.8(8) 2_646 .
O5 Ca1 O3 C10 -76.6(17) . .
O4 Ca1 O3 C10 -5.3(8) . .
O2 Ca1 O3 C10 -88.3(8) . .
C1 Ca1 O3 C10 -175.1(8) 2_646 .
Ca1 Ca1 O3 C10 124.8(8) 2_646 .
O1 Ca1 O3 C7 -99.7(6) . .
O1 Ca1 O3 C7 -23.2(6) 2_646 .
O5 Ca1 O3 C7 97.3(15) . .
O4 Ca1 O3 C7 168.7(6) . .
O2 Ca1 O3 C7 85.7(6) . .
C1 Ca1 O3 C7 -1.2(7) 2_646 .
Ca1 Ca1 O3 C7 -61.2(6) 2_646 .
C6 O2 C3 C4 15.9(17) . .
Ca1 O2 C3 C4 -171.9(12) . .
O1 Ca1 O4 C11 2.9(14) . .
O1 Ca1 O4 C11 -16(2) 2_646 .
O3 Ca1 O4 C11 94.8(13) . .
O5 Ca1 O4 C11 -94.9(14) . .
O2 Ca1 O4 C11 178.8(14) . .
C1 Ca1 O4 C11 -132.9(19) 2_646 .
Ca1 Ca1 O4 C11 -0.6(14) 2_646 .
O1 Ca1 O4 C14 172.6(8) . .
O1 Ca1 O4 C14 153.3(11) 2_646 .
O3 Ca1 O4 C14 -95.5(8) . .
O5 Ca1 O4 C14 74.8(8) . .
O2 Ca1 O4 C14 -11.5(8) . .
C1 Ca1 O4 C14 37(2) 2_646 .
Ca1 Ca1 O4 C14 169.1(7) 2_646 .
O2 C3 C4 C5 -1(2) . .
O1 Ca1 O5 C18 100.3(7) . .
O1 Ca1 O5 C18 23.8(7) 2_646 .
O3 Ca1 O5 C18 -96.9(16) . .
O4 Ca1 O5 C18 -168.7(7) . .
O2 Ca1 O5 C18 -85.4(7) . .
C1 Ca1 O5 C18 2.9(7) 2_646 .
Ca1 Ca1 O5 C18 61.6(7) 2_646 .
O1 Ca1 O5 C15 -80.0(7) . .
O1 Ca1 O5 C15 -156.4(7) 2_646 .
O3 Ca1 O5 C15 82.8(16) . .
O4 Ca1 O5 C15 11.1(7) . .
O2 Ca1 O5 C15 94.3(7) . .
C1 Ca1 O5 C15 -177.3(7) 2_646 .
Ca1 Ca1 O5 C15 -118.7(7) 2_646 .
C3 C4 C5 C6 -13(2) . .
C3 O2 C6 C5 -24.1(14) . .
Ca1 O2 C6 C5 163.8(9) . .
C4 C5 C6 O2 23(2) . .
C10 O3 C7 C8 -2.9(10) . .
Ca1 O3 C7 C8 -178.0(6) . .
O3 C7 C8 C9 26.2(10) . .
C7 C8 C9 C10 -39.1(11) . .
C7 O3 C10 C9 -21.7(10) . .
Ca1 O3 C10 C9 153.0(7) . .
C8 C9 C10 O3 37.4(11) . .
C14 O4 C11 C12 -21.7(18) . .
Ca1 O4 C11 C12 149.9(10) . .
O4 C11 C12 C13 36.4(19) . .
C11 C12 C13 C14 -35.6(16) . .
C11 O4 C14 C13 -1.4(15) . .
Ca1 O4 C14 C13 -172.6(7) . .
C12 C13 C14 O4 23.5(14) . .
C18 O5 C15 C16 -8.4(11) . .
Ca1 O5 C15 C16 171.9(6) . .
O5 C15 C16 C17 29.3(11) . .
C15 C16 C17 C18 -39.9(11) . .
C15 O5 C18 C17 -17.1(10) . .
Ca1 O5 C18 C17 162.7(6) . .
C16 C17 C18 O5 36.0(11) . .
